data_4035870
loop_
_publ_author_name
'Kotha, Sambasivarao'
'Cheekatla, Subba Rao'

_publ_section_title
;
 Molecular Acrobatics in Polycyclic Frames: Synthesis of Functionalized
 D<sub>3</sub>-Trishomocubanes via the Rearrangement Approach.
;
_journal_issue 12
_journal_name_full 'The Journal of organic chemistry'
_journal_page_first 6315
_journal_page_last 6324
_journal_paper_doi 10.1021/acs.joc.8b00449
_journal_volume 83
_journal_year 2018
_chemical_formula_moiety 'C16 H18 O2'
_chemical_formula_sum 'C16 H18 O2'
_chemical_formula_weight 242.30
_space_group_crystal_system monoclinic
_space_group_IT_number 14
_space_group_name_Hall '-P 2yn'
_space_group_name_H-M_alt 'P 1 21/n 1'
_atom_sites_solution_hydrogens geom
_atom_sites_solution_primary dual
_audit_creation_date 2017-10-12
_audit_creation_method
;
Olex2 1.2-ac3
(compiled 2017.02.24 svn.r3390 for Rigaku Oxford Diffraction, GUI svn.r5318)
;
_cell_angle_alpha 90
_cell_angle_beta 97.019(6)
_cell_angle_gamma 90
_cell_formula_units_Z 4
_cell_length_a 7.3329(5)
_cell_length_b 11.9990(8)
_cell_length_c 13.2043(9)
_cell_measurement_reflns_used 2457
_cell_measurement_temperature 150
_cell_measurement_theta_max 31.0310
_cell_measurement_theta_min 2.2930
_cell_volume 1153.11(14)
_computing_cell_refinement 'CrysAlisPro 1.171.38.43 (Rigaku OD, 2015)'
_computing_data_collection 'CrysAlisPro 1.171.38.43 (Rigaku OD, 2015)'
_computing_data_reduction 'CrysAlisPro 1.171.38.43 (Rigaku OD, 2015)'
_computing_molecular_graphics 'Olex2 (Dolomanov et al., 2009)'
_computing_publication_material 'Olex2 (Dolomanov et al., 2009)'
_computing_structure_refinement 'ShelXL (Sheldrick, 2015)'
_computing_structure_solution 'ShelXT (Sheldrick, 2015)'
_diffrn_ambient_temperature 150
_diffrn_detector 'CCD plate'
_diffrn_detector_area_resol_mean 28.5714
_diffrn_detector_type 'Rigaku Saturn724+'
_diffrn_measured_fraction_theta_full 0.983
_diffrn_measured_fraction_theta_max 0.983
_diffrn_measurement_details
;
List of Runs (angles in degrees, time in seconds):

  # Type    Start    End  Width  t~exp~   \w     \q     \k     \f   Frames
--------------------------------------------------------------------------
  1  \w    -88.00  39.00   0.50    8.00    --  -20.00   0.00 -36.00  254
  2  \w   -105.00 -57.50   0.50    8.00    --  -20.00   0.00 108.00   95
;
_diffrn_measurement_device 'abstract diffractometer'
_diffrn_measurement_device_type 'dtrek-CrysAlisPro-abstract goniometer imported rigaku-d*trek images'
_diffrn_measurement_method '\w scans'
_diffrn_measurement_specimen_support 'Mitegen 50um'
_diffrn_orient_matrix_type 'CrysAlisPro convention (1999,Acta A55,543-557)'
_diffrn_orient_matrix_UB_11 -0.0126239000
_diffrn_orient_matrix_UB_12 -0.0434808000
_diffrn_orient_matrix_UB_13 -0.0365424000
_diffrn_orient_matrix_UB_21 -0.0841848000
_diffrn_orient_matrix_UB_22 -0.0145516000
_diffrn_orient_matrix_UB_23 0.0179564000
_diffrn_orient_matrix_UB_31 -0.0474841000
_diffrn_orient_matrix_UB_32 0.0373015000
_diffrn_orient_matrix_UB_33 -0.0356495000
_diffrn_radiation_collimation 0.3
_diffrn_radiation_monochromator graphite
_diffrn_radiation_probe x-ray
_diffrn_radiation_type MoK\a
_diffrn_radiation_wavelength 0.71073
_diffrn_reflns_av_R_equivalents 0.0480
_diffrn_reflns_av_unetI/netI 0.0635
_diffrn_reflns_Laue_measured_fraction_full 0.983
_diffrn_reflns_Laue_measured_fraction_max 0.983
_diffrn_reflns_limit_h_max 8
_diffrn_reflns_limit_h_min -5
_diffrn_reflns_limit_k_max 14
_diffrn_reflns_limit_k_min -13
_diffrn_reflns_limit_l_max 14
_diffrn_reflns_limit_l_min -15
_diffrn_reflns_number 3694
_diffrn_reflns_point_group_measured_fraction_full 0.983
_diffrn_reflns_point_group_measured_fraction_max 0.983
_diffrn_reflns_theta_full 24.994
_diffrn_reflns_theta_max 24.994
_diffrn_reflns_theta_min 2.301
_diffrn_source 'fine-focus sealed X-ray tube'
_diffrn_source_current 24.0
_diffrn_source_power 1.2
_diffrn_source_target Mo
_diffrn_source_type 'Enhance (Mo) X-ray Source'
_diffrn_source_voltage 50.0
_exptl_absorpt_coefficient_mu 0.090
_exptl_absorpt_correction_T_max 1.00000
_exptl_absorpt_correction_T_min 0.83890
_exptl_absorpt_correction_type multi-scan
_exptl_absorpt_process_details
;
CrysAlisPro 1.171.38.43 (Rigaku Oxford Diffraction, 2015)
Empirical absorption correction using spherical harmonics,
 implemented in SCALE3 ABSPACK scaling algorithm.
;
_exptl_crystal_colour colourless
_exptl_crystal_colour_primary colourless
_exptl_crystal_density_diffrn 1.396
_exptl_crystal_description block
_exptl_crystal_F_000 520
_exptl_crystal_size_max 0.173
_exptl_crystal_size_mid 0.153
_exptl_crystal_size_min 0.13
_refine_diff_density_max 0.267
_refine_diff_density_min -0.359
_refine_diff_density_rms 0.088
_refine_ls_extinction_method none
_refine_ls_goodness_of_fit_ref 1.057
_refine_ls_hydrogen_treatment constr
_refine_ls_matrix_type full
_refine_ls_number_parameters 164
_refine_ls_number_reflns 2000
_refine_ls_number_restraints 0
_refine_ls_restrained_S_all 1.057
_refine_ls_R_factor_all 0.0643
_refine_ls_R_factor_gt 0.0459
_refine_ls_shift/su_max 0.000
_refine_ls_shift/su_mean 0.000
_refine_ls_structure_factor_coef Fsqd
_refine_ls_weighting_details 'w=1/[\s^2^(Fo^2^)+(0.0451P)^2^+0.3748P] where P=(Fo^2^+2Fc^2^)/3'
_refine_ls_weighting_scheme calc
_refine_ls_wR_factor_gt 0.1016
_refine_ls_wR_factor_ref 0.1104
_reflns_Friedel_coverage 0.000
_reflns_number_gt 1652
_reflns_number_total 2000
_reflns_threshold_expression 'I > 2\s(I)'
_cod_data_source_file jo8b00449_si_003.cif
_cod_data_source_block srk-sr-452_mo
_cod_original_cell_volume 1153.10(14)
_cod_database_code 4035870
_shelx_shelxl_version_number 2014/7
_shelx_space_group_comment
;
The symmetry employed for this shelxl refinement is uniquely defined
by the following loop, which should always be used as a source of
symmetry information in preference to the above space-group names.
They are only intended as comments.
;
_reflns_odcompleteness_completeness 85.03
_reflns_odcompleteness_iscentric 1
_reflns_odcompleteness_theta 30.99
_olex2_refinement_description
;
1. Fixed Uiso
 At 1.2 times of:
  All C(H) groups, All C(H,H) groups
 At 1.5 times of:
  All C(H,H,H) groups
2.a Ternary CH refined with riding coordinates:
 C2(H2), C10(H10), C11(H11), C5(H5), C4(H4), C3(H3), C6(H6)
2.b Secondary CH2 refined with riding coordinates:
 C1(H1A,H1B), C12(H12A,H12B), C15(H15A,H15B), C13(H13A,H13B)
2.c Idealised Me refined as rotating group:
 C16(H16A,H16B,H16C)
;
_olex2_submission_special_instructions 'No special instructions were received'
_oxdiff_exptl_absorpt_empirical_details
;
Empirical correction (ABSPACK) includes:
- Absorption correction using spherical harmonics
- Frame scaling
- Detector area scaling
;
_oxdiff_exptl_absorpt_empirical_full_max 1.417
_oxdiff_exptl_absorpt_empirical_full_min 0.815

loop_
_space_group_symop_operation_xyz
'x, y, z'
'-x+1/2, y+1/2, -z+1/2'
'-x, -y, -z'
'x-1/2, -y-1/2, z-1/2'

loop_
_atom_site_label
_atom_site_type_symbol
_atom_site_fract_x
_atom_site_fract_y
_atom_site_fract_z
_atom_site_U_iso_or_equiv
_atom_site_adp_type
_atom_site_occupancy
_atom_site_site_symmetry_order
_atom_site_calc_flag
_atom_site_refinement_flags_posn
O1 O 0.44725(18) 0.65609(10) 0.61185(9) 0.0286(4) Uani 1 1 d .
O2 O 0.47965(16) 0.53395(10) 0.85653(9) 0.0225(3) Uani 1 1 d .
C2 C 0.1370(2) 0.34165(15) 0.70964(13) 0.0229(4) Uani 1 1 d .
H2 H 0.0544 0.3037 0.7538 0.027 Uiso 1 1 calc R
C1 C 0.0699(2) 0.34279(15) 0.59596(13) 0.0251(4) Uani 1 1 d .
H1A H -0.0529 0.3773 0.5801 0.030 Uiso 1 1 calc R
H1B H 0.0714 0.2680 0.5644 0.030 Uiso 1 1 calc R
C12 C 0.6254(3) 0.30455(15) 0.84636(14) 0.0265(5) Uani 1 1 d .
H12A H 0.6855 0.2887 0.7847 0.032 Uiso 1 1 calc R
H12B H 0.6344 0.2369 0.8896 0.032 Uiso 1 1 calc R
C10 C 0.1885(2) 0.46619(14) 0.73875(13) 0.0200(4) Uani 1 1 d .
H10 H 0.1063 0.5038 0.7834 0.024 Uiso 1 1 calc R
C15 C 0.6908(2) 0.49921(16) 0.73488(13) 0.0232(4) Uani 1 1 d .
H15A H 0.7317 0.5696 0.7057 0.028 Uiso 1 1 calc R
H15B H 0.7770 0.4388 0.7220 0.028 Uiso 1 1 calc R
C11 C 0.4237(2) 0.33324(14) 0.81509(13) 0.0223(4) Uani 1 1 d .
H11 H 0.3487 0.3131 0.8708 0.027 Uiso 1 1 calc R
C5 C 0.2246(2) 0.41758(14) 0.56864(13) 0.0225(4) Uani 1 1 d .
H5 H 0.2277 0.4306 0.4941 0.027 Uiso 1 1 calc R
C16 C 0.7812(3) 0.60903(17) 0.90232(15) 0.0317(5) Uani 1 1 d .
H16A H 0.7359 0.6785 0.8693 0.047 Uiso 1 1 calc GR
H16B H 0.9122 0.6005 0.8960 0.047 Uiso 1 1 calc GR
H16C H 0.7635 0.6112 0.9747 0.047 Uiso 1 1 calc GR
C7 C 0.3891(2) 0.56852(15) 0.64045(12) 0.0212(4) Uani 1 1 d .
C4 C 0.4073(2) 0.36784(14) 0.62878(13) 0.0207(4) Uani 1 1 d .
H4 H 0.4903 0.3289 0.5855 0.025 Uiso 1 1 calc R
C3 C 0.3305(2) 0.29244(15) 0.71281(13) 0.0226(4) Uani 1 1 d .
H3 H 0.3362 0.2102 0.7013 0.027 Uiso 1 1 calc R
C8 C 0.4948(2) 0.47043(14) 0.69092(13) 0.0195(4) Uani 1 1 d .
C6 C 0.1984(2) 0.52290(14) 0.63304(13) 0.0222(4) Uani 1 1 d .
H6 H 0.0957 0.5743 0.6074 0.027 Uiso 1 1 calc R
C13 C 0.7238(3) 0.40141(16) 0.90541(14) 0.0281(5) Uani 1 1 d .
H13A H 0.6871 0.4041 0.9751 0.034 Uiso 1 1 calc R
H13B H 0.8582 0.3894 0.9115 0.034 Uiso 1 1 calc R
C14 C 0.6762(2) 0.51171(15) 0.85143(13) 0.0235(4) Uani 1 1 d .
C9 C 0.3947(2) 0.45557(15) 0.78544(12) 0.0194(4) Uani 1 1 d .

loop_
_atom_site_aniso_label
_atom_site_aniso_U_11
_atom_site_aniso_U_22
_atom_site_aniso_U_33
_atom_site_aniso_U_23
_atom_site_aniso_U_13
_atom_site_aniso_U_12
O1 0.0359(8) 0.0219(7) 0.0283(7) 0.0031(6) 0.0055(6) -0.0034(6)
O2 0.0197(7) 0.0268(7) 0.0210(6) -0.0039(5) 0.0028(5) -0.0002(5)
C2 0.0228(10) 0.0221(9) 0.0243(9) -0.0004(8) 0.0051(8) -0.0016(8)
C1 0.0241(10) 0.0249(10) 0.0260(10) -0.0034(8) 0.0025(8) -0.0015(8)
C12 0.0290(11) 0.0260(10) 0.0238(10) 0.0053(8) 0.0010(8) 0.0051(8)
C10 0.0192(9) 0.0208(9) 0.0207(9) -0.0010(7) 0.0047(7) 0.0015(7)
C15 0.0211(10) 0.0250(9) 0.0236(10) 0.0000(8) 0.0037(8) 0.0001(8)
C11 0.0254(10) 0.0224(10) 0.0199(9) 0.0034(8) 0.0061(8) 0.0028(8)
C5 0.0256(10) 0.0236(9) 0.0179(9) -0.0016(8) 0.0009(7) -0.0001(8)
C16 0.0264(11) 0.0380(12) 0.0302(11) -0.0070(9) 0.0020(8) -0.0036(9)
C7 0.0281(10) 0.0211(9) 0.0150(9) -0.0026(7) 0.0054(7) 0.0008(8)
C4 0.0224(9) 0.0204(9) 0.0200(9) -0.0022(7) 0.0053(7) 0.0010(7)
C3 0.0262(10) 0.0180(9) 0.0244(9) 0.0006(8) 0.0062(8) 0.0013(8)
C8 0.0182(9) 0.0210(9) 0.0200(9) 0.0004(8) 0.0042(7) 0.0010(7)
C6 0.0221(9) 0.0209(9) 0.0230(9) 0.0020(8) 0.0002(8) 0.0036(8)
C13 0.0248(10) 0.0372(11) 0.0220(9) 0.0028(9) 0.0016(8) 0.0058(9)
C14 0.0179(9) 0.0304(10) 0.0224(10) -0.0027(8) 0.0031(8) 0.0009(8)
C9 0.0199(9) 0.0212(9) 0.0175(9) -0.0019(7) 0.0037(7) 0.0013(7)

loop_
_atom_type_symbol
_atom_type_description
_atom_type_scat_dispersion_real
_atom_type_scat_dispersion_imag
_atom_type_scat_source
C C 0.0033 0.0016 'International Tables Vol C Tables 4.2.6.8 and 6.1.1.4'
H H 0.0000 0.0000 'International Tables Vol C Tables 4.2.6.8 and 6.1.1.4'
O O 0.0106 0.0060 'International Tables Vol C Tables 4.2.6.8 and 6.1.1.4'

loop_
_geom_angle_atom_site_label_1
_geom_angle_atom_site_label_2
_geom_angle_atom_site_label_3
_geom_angle
C9 O2 C14 101.68(12)
C1 C2 H2 115.7
C1 C2 C10 105.71(14)
C1 C2 C3 102.52(14)
C10 C2 H2 115.7
C3 C2 H2 115.7
C3 C2 C10 99.50(13)
C2 C1 H1A 112.8
C2 C1 H1B 112.8
C2 C1 C5 94.52(14)
H1A C1 H1B 110.3
C5 C1 H1A 112.8
C5 C1 H1B 112.8
H12A C12 H12B 108.1
C11 C12 H12A 109.6
C11 C12 H12B 109.6
C11 C12 C13 110.34(15)
C13 C12 H12A 109.6
C13 C12 H12B 109.6
C2 C10 H10 115.3
C6 C10 C2 103.34(13)
C6 C10 H10 115.3
C6 C10 C9 103.83(13)
C9 C10 C2 102.10(13)
C9 C10 H10 115.3
H15A C15 H15B 109.1
C8 C15 H15A 111.2
C8 C15 H15B 111.2
C8 C15 C14 102.82(13)
C14 C15 H15A 111.2
C14 C15 H15B 111.2
C12 C11 H11 110.4
C12 C11 C9 112.72(15)
C3 C11 C12 118.95(15)
C3 C11 H11 110.4
C3 C11 C9 92.78(13)
C9 C11 H11 110.4
C1 C5 H5 115.6
C1 C5 C4 105.49(13)
C1 C5 C6 101.79(14)
C4 C5 H5 115.6
C6 C5 H5 115.6
C6 C5 C4 100.72(13)
H16A C16 H16B 109.5
H16A C16 H16C 109.5
H16B C16 H16C 109.5
C14 C16 H16A 109.5
C14 C16 H16B 109.5
C14 C16 H16C 109.5
O1 C7 C8 129.01(17)
O1 C7 C6 131.26(17)
C6 C7 C8 99.68(14)
C5 C4 H4 115.2
C3 C4 C5 102.39(13)
C3 C4 H4 115.2
C8 C4 C5 103.43(13)
C8 C4 H4 115.2
C8 C4 C3 103.79(13)
C2 C3 C4 99.64(14)
C2 C3 H3 115.5
C11 C3 C2 102.39(14)
C11 C3 C4 106.18(14)
C11 C3 H3 115.5
C4 C3 H3 115.5
C15 C8 C4 133.04(15)
C15 C8 C9 103.85(14)
C7 C8 C15 113.51(14)
C7 C8 C4 102.96(13)
C7 C8 C9 100.27(13)
C9 C8 C4 97.38(13)
C10 C6 H6 117.1
C5 C6 C10 99.07(13)
C5 C6 H6 117.1
C7 C6 C10 104.26(13)
C7 C6 C5 99.01(14)
C7 C6 H6 117.1
C12 C13 H13A 109.5
C12 C13 H13B 109.5
H13A C13 H13B 108.1
C14 C13 C12 110.77(14)
C14 C13 H13A 109.5
C14 C13 H13B 109.5
O2 C14 C15 104.32(13)
O2 C14 C16 106.72(14)
O2 C14 C13 107.76(14)
C16 C14 C15 114.81(15)
C16 C14 C13 112.84(15)
C13 C14 C15 109.75(15)
O2 C9 C10 122.09(14)
O2 C9 C11 115.57(14)
O2 C9 C8 104.27(13)
C11 C9 C10 106.05(14)
C11 C9 C8 104.77(13)
C8 C9 C10 101.83(13)

loop_
_geom_bond_atom_site_label_1
_geom_bond_atom_site_label_2
_geom_bond_distance
O1 C7 1.212(2)
O2 C14 1.475(2)
O2 C9 1.418(2)
C2 H2 1.0000
C2 C1 1.521(2)
C2 C10 1.577(2)
C2 C3 1.533(2)
C1 H1A 0.9900
C1 H1B 0.9900
C1 C5 1.524(2)
C12 H12A 0.9900
C12 H12B 0.9900
C12 C11 1.525(2)
C12 C13 1.530(3)
C10 H10 1.0000
C10 C6 1.562(2)
C10 C9 1.567(2)
C15 H15A 0.9900
C15 H15B 0.9900
C15 C8 1.523(2)
C15 C14 1.563(2)
C11 H11 1.0000
C11 C3 1.518(2)
C11 C9 1.527(2)
C5 H5 1.0000
C5 C4 1.588(2)
C5 C6 1.548(2)
C16 H16A 0.9800
C16 H16B 0.9800
C16 H16C 0.9800
C16 C14 1.510(3)
C7 C8 1.518(2)
C7 C6 1.494(2)
C4 H4 1.0000
C4 C3 1.587(2)
C4 C8 1.572(2)
C3 H3 1.0000
C8 C9 1.533(2)
C6 H6 1.0000
C13 H13A 0.9900
C13 H13B 0.9900
C13 C14 1.523(3)

loop_
_geom_torsion_atom_site_label_1
_geom_torsion_atom_site_label_2
_geom_torsion_atom_site_label_3
_geom_torsion_atom_site_label_4
_geom_torsion
O1 C7 C8 C15 17.2(3)
O1 C7 C8 C4 -132.55(18)
O1 C7 C8 C9 127.34(19)
O1 C7 C6 C10 -139.04(19)
O1 C7 C6 C5 119.1(2)
C2 C1 C5 C4 45.86(15)
C2 C1 C5 C6 -58.92(15)
C2 C10 C6 C5 -20.27(15)
C2 C10 C6 C7 -122.05(14)
C2 C10 C9 O2 -155.05(15)
C2 C10 C9 C11 -19.77(16)
C2 C10 C9 C8 89.58(15)
C1 C2 C10 C6 -15.38(17)
C1 C2 C10 C9 -122.96(14)
C1 C2 C3 C11 158.03(14)
C1 C2 C3 C4 48.97(16)
C1 C5 C4 C3 -17.79(16)
C1 C5 C4 C8 -125.45(14)
C1 C5 C6 C10 50.31(15)
C1 C5 C6 C7 156.45(14)
C12 C11 C3 C2 -178.01(15)
C12 C11 C3 C4 -73.99(19)
C12 C11 C9 O2 -50.51(19)
C12 C11 C9 C10 170.86(13)
C12 C11 C9 C8 63.62(18)
C12 C13 C14 O2 66.86(18)
C12 C13 C14 C15 -46.2(2)
C12 C13 C14 C16 -175.58(16)
C10 C2 C1 C5 44.50(16)
C10 C2 C3 C11 49.47(16)
C10 C2 C3 C4 -59.60(15)
C15 C8 C9 O2 34.05(17)
C15 C8 C9 C10 161.89(13)
C15 C8 C9 C11 -87.80(15)
C11 C12 C13 C14 -46.3(2)
C5 C4 C3 C2 -17.97(16)
C5 C4 C3 C11 -123.99(14)
C5 C4 C8 C15 -155.39(17)
C5 C4 C8 C7 -14.59(16)
C5 C4 C8 C9 87.79(14)
C7 C8 C9 O2 -83.48(15)
C7 C8 C9 C10 44.36(15)
C7 C8 C9 C11 154.68(13)
C4 C5 C6 C10 -58.18(15)
C4 C5 C6 C7 47.96(15)
C4 C8 C9 O2 171.85(12)
C4 C8 C9 C10 -60.32(15)
C4 C8 C9 C11 50.00(16)
C3 C2 C1 C5 -59.28(15)
C3 C2 C10 C6 90.61(15)
C3 C2 C10 C9 -16.97(16)
C3 C11 C9 O2 -173.58(14)
C3 C11 C9 C10 47.79(15)
C3 C11 C9 C8 -59.46(15)
C3 C4 C8 C15 98.0(2)
C3 C4 C8 C7 -121.19(14)
C3 C4 C8 C9 -18.81(15)
C8 C15 C14 O2 -21.60(17)
C8 C15 C14 C16 -138.03(15)
C8 C15 C14 C13 93.63(16)
C8 C7 C6 C10 43.36(16)
C8 C7 C6 C5 -58.47(14)
C8 C4 C3 C2 89.41(15)
C8 C4 C3 C11 -16.60(17)
C6 C10 C9 O2 97.75(17)
C6 C10 C9 C11 -126.97(14)
C6 C10 C9 C8 -17.63(16)
C6 C5 C4 C3 87.78(15)
C6 C5 C4 C8 -19.88(16)
C6 C7 C8 C15 -165.11(14)
C6 C7 C8 C4 45.13(15)
C6 C7 C8 C9 -54.99(15)
C13 C12 C11 C3 143.89(16)
C13 C12 C11 C9 36.9(2)
C14 O2 C9 C10 -162.31(15)
C14 O2 C9 C11 66.26(17)
C14 O2 C9 C8 -48.15(15)
C14 C15 C8 C7 101.40(16)
C14 C15 C8 C4 -120.80(19)
C14 C15 C8 C9 -6.52(17)
C9 O2 C14 C15 43.52(16)
C9 O2 C14 C16 165.45(14)
C9 O2 C14 C13 -73.09(15)
C9 C10 C6 C5 86.00(15)
C9 C10 C6 C7 -15.78(17)
C9 C11 C3 C2 -60.05(15)
C9 C11 C3 C4 43.97(15)
